data_4080818
loop_
_publ_author_name
'Arens, Verena'
'Dietz, Christina'
'Schollmeyer, Dieter'
'Jurkschat, Klaus'

_publ_section_title
;
 Intramolecularly Coordinated Bis(crown ether)-Substituted Organotin
 Halides as Ditopic Salt Receptors
;
_journal_issue 9
_journal_name_full Organometallics
_journal_page_first 2775
_journal_paper_doi 10.1021/om400216z
_journal_volume 32
_journal_year 2013
_chemical_formula_moiety 'C20 H38 I2 O8 Sn'
_chemical_formula_sum 'C20 H38 I2 O8 Sn'
_chemical_formula_weight 778.99
_chemical_melting_point 419
_chemical_name_systematic
; 
diiodido-bis(1,4,7,10-tetraoxacylcotridec-12-ylmethyl)stannane
;
_space_group_IT_number 15
_symmetry_cell_setting monoclinic
_symmetry_space_group_name_Hall '-I 2ya'
_symmetry_space_group_name_H-M 'I 1 2/a 1'
_atom_sites_solution_hydrogens geom
_atom_sites_solution_primary direct
_atom_sites_solution_secondary difmap
_audit_creation_method SHELXL-97
_cell_angle_alpha 90.00
_cell_angle_beta 101.20(4)
_cell_angle_gamma 90.00
_cell_formula_units_Z 4
_cell_length_a 14.020(5)
_cell_length_b 11.6934(7)
_cell_length_c 17.380(3)
_cell_measurement_reflns_used 4058
_cell_measurement_temperature 173(2)
_cell_measurement_theta_max 29.1688
_cell_measurement_theta_min 2.2816
_cell_volume 2795.0(12)
_computing_cell_refinement 'CrysAlisPro, Oxford Diffraction Ltd., Version 1.171.33.55''
_computing_data_collection 'CrysAlisPro, Oxford Diffraction Ltd., Version 1.171.33.55''
_computing_data_reduction 'CrysAlisPro, Oxford Diffraction Ltd., Version 1.171.33.55''
_computing_molecular_graphics 'SHELXP-97 (Sheldrick, 1997)'
_computing_publication_material 'enCIFer Version 1.4'
_computing_structure_refinement 'SHELXL-97 (Sheldrick, 1997)'
_computing_structure_solution 'SHELXS-97 (Sheldrick, 1990)'
_diffrn_ambient_temperature 173(2)
_diffrn_measured_fraction_theta_full 1.000
_diffrn_measured_fraction_theta_max 1.000
_diffrn_measurement_device 'Xcalibur2 CCD Diffractometer'
_diffrn_measurement_method '\w und \y scan'
_diffrn_radiation_monochromator graphite
_diffrn_radiation_source 'fine-focus sealed tube'
_diffrn_radiation_type MoK\a
_diffrn_radiation_wavelength 0.71073
_diffrn_reflns_av_R_equivalents 0.0362
_diffrn_reflns_av_sigmaI/netI 0.0446
_diffrn_reflns_limit_h_max 14
_diffrn_reflns_limit_h_min -16
_diffrn_reflns_limit_k_max 14
_diffrn_reflns_limit_k_min -14
_diffrn_reflns_limit_l_max 20
_diffrn_reflns_limit_l_min -21
_diffrn_reflns_number 6981
_diffrn_reflns_theta_full 25.50
_diffrn_reflns_theta_max 25.50
_diffrn_reflns_theta_min 2.29
_exptl_absorpt_coefficient_mu 3.160
_exptl_absorpt_correction_T_max 1.00000
_exptl_absorpt_correction_T_min 0.83603
_exptl_absorpt_correction_type multi-scan
_exptl_absorpt_process_details
;
CrysAlisPro, Oxford Diffraction Ltd.,
Version 1.171.33.55 (release 05-01-2010 CrysAlis171 .NET)
(compiled Jan  5 2010,16:28:46)
Empirical absorption correction using spherical harmonics,
 implemented in SCALE3 ABSPACK scaling algorithm.
;
_exptl_crystal_colour colourless
_exptl_crystal_density_diffrn 1.851
_exptl_crystal_density_method 'not measured'
_exptl_crystal_description block
_exptl_crystal_F_000 1512
_exptl_crystal_size_max 0.25
_exptl_crystal_size_mid 0.24
_exptl_crystal_size_min 0.14
_refine_diff_density_max 0.829
_refine_diff_density_min -0.621
_refine_diff_density_rms 0.101
_refine_ls_extinction_method none
_refine_ls_goodness_of_fit_ref 0.913
_refine_ls_hydrogen_treatment constr
_refine_ls_matrix_type full
_refine_ls_number_parameters 141
_refine_ls_number_reflns 2605
_refine_ls_number_restraints 0
_refine_ls_restrained_S_all 0.913
_refine_ls_R_factor_all 0.0377
_refine_ls_R_factor_gt 0.0258
_refine_ls_shift/su_max 0.001
_refine_ls_shift/su_mean 0.000
_refine_ls_structure_factor_coef Fsqd
_refine_ls_weighting_details 'calc w=1/[\s^2^(Fo^2^)+(0.0267P)^2^+0.0000P] where P=(Fo^2^+2Fc^2^)/3'
_refine_ls_weighting_scheme calc
_refine_ls_wR_factor_gt 0.0535
_refine_ls_wR_factor_ref 0.0551
_reflns_number_gt 2044
_reflns_number_total 2605
_reflns_threshold_expression >2sigma(I)
_cod_data_source_file om400216z_si_001.cif
_cod_data_source_block compound10_a1532i
_cod_original_sg_symbol_H-M 'I 2/a'
_cod_database_code 4080818

loop_
_symmetry_equiv_pos_as_xyz
'x, y, z'
'-x+1/2, y, -z'
'x+1/2, y+1/2, z+1/2'
'-x+1, y+1/2, -z+1/2'
'-x, -y, -z'
'x-1/2, -y, z'
'-x+1/2, -y+1/2, -z+1/2'
'x, -y+1/2, z+1/2'

loop_
_atom_site_label
_atom_site_type_symbol
_atom_site_fract_x
_atom_site_fract_y
_atom_site_fract_z
_atom_site_U_iso_or_equiv
_atom_site_adp_type
_atom_site_occupancy
_atom_site_symmetry_multiplicity
_atom_site_calc_flag
_atom_site_refinement_flags
Sn1 Sn 0.7500 0.51485(3) 0.5000 0.01950(10) Uani 1 2 d S
I1 I 0.841432(19) 0.35703(2) 0.416490(17) 0.03642(10) Uani 1 1 d .
O1 O 0.68724(17) 0.6663(2) 0.57627(14) 0.0240(6) Uani 1 1 d .
O4 O 0.93196(18) 0.8022(2) 0.73297(15) 0.0340(7) Uani 1 1 d .
O2 O 0.6169(2) 0.8882(2) 0.61027(16) 0.0379(7) Uani 1 1 d .
O3 O 0.8143(2) 0.9544(2) 0.62915(17) 0.0403(7) Uani 1 1 d .
C3 C 0.7569(2) 0.6814(3) 0.6484(2) 0.0248(8) Uani 1 1 d .
H3A H 0.7483 0.6215 0.6868 0.030 Uiso 1 1 calc R
H3B H 0.7484 0.7572 0.6716 0.030 Uiso 1 1 calc R
C1 C 0.8696(3) 0.5567(3) 0.5910(2) 0.0244(9) Uani 1 1 d .
H1A H 0.8771 0.4966 0.6319 0.029 Uiso 1 1 calc R
H1B H 0.9299 0.5584 0.5693 0.029 Uiso 1 1 calc R
C2 C 0.8560(3) 0.6723(3) 0.6281(2) 0.0240(8) Uani 1 1 d .
H2A H 0.8622 0.7336 0.5893 0.029 Uiso 1 1 calc R
C10 C 0.9344(3) 0.6907(3) 0.7006(2) 0.0314(9) Uani 1 1 d .
H10A H 0.9263 0.6334 0.7407 0.038 Uiso 1 1 calc R
H10B H 0.9988 0.6781 0.6867 0.038 Uiso 1 1 calc R
C4 C 0.5892(3) 0.6893(3) 0.5843(2) 0.0318(10) Uani 1 1 d .
H4A H 0.5834 0.6783 0.6397 0.038 Uiso 1 1 calc R
H4B H 0.5447 0.6347 0.5518 0.038 Uiso 1 1 calc R
C8 C 0.8987(3) 0.9876(3) 0.6816(3) 0.0443(12) Uani 1 1 d .
H8A H 0.8825 1.0087 0.7327 0.053 Uiso 1 1 calc R
H8B H 0.9280 1.0551 0.6607 0.053 Uiso 1 1 calc R
C9 C 0.9686(3) 0.8916(4) 0.6921(3) 0.0386(11) Uani 1 1 d .
H9A H 0.9781 0.8638 0.6403 0.046 Uiso 1 1 calc R
H9B H 1.0322 0.9176 0.7222 0.046 Uiso 1 1 calc R
C5 C 0.5601(3) 0.8090(4) 0.5594(3) 0.0446(12) Uani 1 1 d .
H5A H 0.5694 0.8216 0.5051 0.054 Uiso 1 1 calc R
H5B H 0.4905 0.8206 0.5606 0.054 Uiso 1 1 calc R
C6 C 0.6497(3) 0.9844(4) 0.5724(3) 0.0548(14) Uani 1 1 d .
H6A H 0.5977 1.0428 0.5614 0.066 Uiso 1 1 calc R
H6B H 0.6668 0.9608 0.5221 0.066 Uiso 1 1 calc R
C7 C 0.7363(4) 1.0324(4) 0.6253(3) 0.0545(14) Uani 1 1 d .
H7A H 0.7538 1.1070 0.6050 0.065 Uiso 1 1 calc R
H7B H 0.7220 1.0445 0.6783 0.065 Uiso 1 1 calc R

loop_
_atom_site_aniso_label
_atom_site_aniso_U_11
_atom_site_aniso_U_22
_atom_site_aniso_U_33
_atom_site_aniso_U_23
_atom_site_aniso_U_13
_atom_site_aniso_U_12
Sn1 0.0242(2) 0.01449(19) 0.0208(2) 0.000 0.00685(15) 0.000
I1 0.03857(18) 0.02771(16) 0.0450(2) -0.01359(13) 0.01308(13) 0.00434(13)
O1 0.0261(13) 0.0264(15) 0.0199(14) -0.0041(11) 0.0056(11) 0.0027(11)
O4 0.0409(16) 0.0355(16) 0.0273(16) -0.0081(13) 0.0111(12) -0.0088(14)
O2 0.0511(18) 0.0333(17) 0.0305(17) -0.0021(14) 0.0107(14) 0.0102(14)
O3 0.0500(18) 0.0348(17) 0.0364(18) -0.0017(14) 0.0087(14) 0.0023(15)
C3 0.030(2) 0.025(2) 0.019(2) -0.0026(16) 0.0043(16) 0.0038(18)
C1 0.029(2) 0.024(2) 0.021(2) 0.0012(16) 0.0046(16) 0.0027(17)
C2 0.031(2) 0.024(2) 0.017(2) -0.0015(16) 0.0059(16) 0.0008(17)
C10 0.035(2) 0.034(2) 0.025(2) -0.0029(19) 0.0060(17) 0.005(2)
C4 0.026(2) 0.042(2) 0.029(2) -0.011(2) 0.0085(17) 0.002(2)
C8 0.065(3) 0.030(2) 0.041(3) -0.006(2) 0.019(2) -0.015(2)
C9 0.045(3) 0.041(3) 0.031(3) -0.007(2) 0.010(2) -0.021(2)
C5 0.041(3) 0.056(3) 0.035(3) -0.016(2) 0.003(2) 0.020(2)
C6 0.062(3) 0.050(3) 0.058(3) 0.026(3) 0.024(3) 0.023(3)
C7 0.070(3) 0.028(3) 0.069(4) 0.007(2) 0.026(3) 0.008(3)

loop_
_atom_type_symbol
_atom_type_description
_atom_type_scat_dispersion_real
_atom_type_scat_dispersion_imag
_atom_type_scat_source
C C 0.0033 0.0016 'International Tables Vol C Tables 4.2.6.8 and 6.1.1.4'
H H 0.0000 0.0000 'International Tables Vol C Tables 4.2.6.8 and 6.1.1.4'
O O 0.0106 0.0060 'International Tables Vol C Tables 4.2.6.8 and 6.1.1.4'
Sn Sn -0.6537 1.4246 'International Tables Vol C Tables 4.2.6.8 and 6.1.1.4'
I I -0.4742 1.8119 'International Tables Vol C Tables 4.2.6.8 and 6.1.1.4'

loop_
_geom_angle_atom_site_label_1
_geom_angle_atom_site_label_2
_geom_angle_atom_site_label_3
_geom_angle
_geom_angle_site_symmetry_1
_geom_angle_site_symmetry_3
C1 Sn1 C1 153.4(2) . 2_656
C1 Sn1 O1 75.41(11) . .
C1 Sn1 O1 85.56(11) 2_656 .
C1 Sn1 O1 85.56(11) . 2_656
C1 Sn1 O1 75.41(11) 2_656 2_656
O1 Sn1 O1 88.59(11) . 2_656
C1 Sn1 I1 99.34(9) . .
C1 Sn1 I1 98.05(10) 2_656 .
O1 Sn1 I1 173.41(6) . .
O1 Sn1 I1 87.01(6) 2_656 .
C1 Sn1 I1 98.05(10) . 2_656
C1 Sn1 I1 99.34(10) 2_656 2_656
O1 Sn1 I1 87.01(6) . 2_656
O1 Sn1 I1 173.41(6) 2_656 2_656
I1 Sn1 I1 97.78(2) . 2_656
C4 O1 C3 113.1(3) . .
C4 O1 Sn1 129.4(2) . .
C3 O1 Sn1 107.59(18) . .
C9 O4 C10 116.1(3) . .
C5 O2 C6 115.0(4) . .
C8 O3 C7 113.6(4) . .
O1 C3 C2 106.7(3) . .
O1 C3 H3A 110.4 . .
C2 C3 H3A 110.4 . .
O1 C3 H3B 110.4 . .
C2 C3 H3B 110.4 . .
H3A C3 H3B 108.6 . .
C2 C1 Sn1 111.9(2) . .
C2 C1 H1A 109.2 . .
Sn1 C1 H1A 109.2 . .
C2 C1 H1B 109.2 . .
Sn1 C1 H1B 109.2 . .
H1A C1 H1B 107.9 . .
C3 C2 C10 110.4(3) . .
C3 C2 C1 111.0(3) . .
C10 C2 C1 110.3(3) . .
C3 C2 H2A 108.3 . .
C10 C2 H2A 108.3 . .
C1 C2 H2A 108.3 . .
O4 C10 C2 112.9(3) . .
O4 C10 H10A 109.0 . .
C2 C10 H10A 109.0 . .
O4 C10 H10B 109.0 . .
C2 C10 H10B 109.0 . .
H10A C10 H10B 107.8 . .
O1 C4 C5 111.1(3) . .
O1 C4 H4A 109.4 . .
C5 C4 H4A 109.4 . .
O1 C4 H4B 109.4 . .
C5 C4 H4B 109.4 . .
H4A C4 H4B 108.0 . .
O3 C8 C9 109.0(3) . .
O3 C8 H8A 109.9 . .
C9 C8 H8A 109.9 . .
O3 C8 H8B 109.9 . .
C9 C8 H8B 109.9 . .
H8A C8 H8B 108.3 . .
O4 C9 C8 109.1(3) . .
O4 C9 H9A 109.9 . .
C8 C9 H9A 109.9 . .
O4 C9 H9B 109.9 . .
C8 C9 H9B 109.9 . .
H9A C9 H9B 108.3 . .
O2 C5 C4 110.1(3) . .
O2 C5 H5A 109.6 . .
C4 C5 H5A 109.6 . .
O2 C5 H5B 109.6 . .
C4 C5 H5B 109.6 . .
H5A C5 H5B 108.2 . .
O2 C6 C7 108.1(4) . .
O2 C6 H6A 110.1 . .
C7 C6 H6A 110.1 . .
O2 C6 H6B 110.1 . .
C7 C6 H6B 110.1 . .
H6A C6 H6B 108.4 . .
O3 C7 C6 108.5(4) . .
O3 C7 H7A 110.0 . .
C6 C7 H7A 110.0 . .
O3 C7 H7B 110.0 . .
C6 C7 H7B 110.0 . .
H7A C7 H7B 108.4 . .

loop_
_geom_bond_atom_site_label_1
_geom_bond_atom_site_label_2
_geom_bond_distance
_geom_bond_site_symmetry_2
Sn1 C1 2.126(4) .
Sn1 C1 2.126(4) 2_656
Sn1 O1 2.474(2) .
Sn1 O1 2.474(2) 2_656
Sn1 I1 2.8068(6) .
Sn1 I1 2.8068(6) 2_656
O1 C4 1.434(4) .
O1 C3 1.443(4) .
O4 C9 1.415(5) .
O4 C10 1.423(4) .
O2 C5 1.414(5) .
O2 C6 1.423(5) .
O3 C8 1.401(5) .
O3 C7 1.415(5) .
C3 C2 1.502(5) .
C3 H3A 0.9900 .
C3 H3B 0.9900 .
C1 C2 1.527(5) .
C1 H1A 0.9900 .
C1 H1B 0.9900 .
C2 C10 1.517(5) .
C2 H2A 1.0000 .
C10 H10A 0.9900 .
C10 H10B 0.9900 .
C4 C5 1.498(6) .
C4 H4A 0.9900 .
C4 H4B 0.9900 .
C8 C9 1.478(6) .
C8 H8A 0.9900 .
C8 H8B 0.9900 .
C9 H9A 0.9900 .
C9 H9B 0.9900 .
C5 H5A 0.9900 .
C5 H5B 0.9900 .
C6 C7 1.483(7) .
C6 H6A 0.9900 .
C6 H6B 0.9900 .
C7 H7A 0.9900 .
C7 H7B 0.9900 .

loop_
_geom_torsion_atom_site_label_1
_geom_torsion_atom_site_label_2
_geom_torsion_atom_site_label_3
_geom_torsion_atom_site_label_4
_geom_torsion
_geom_torsion_site_symmetry_1
C1 Sn1 O1 C4 -154.7(3) .
C1 Sn1 O1 C4 44.1(3) 2_656
O1 Sn1 O1 C4 119.5(3) 2_656
I1 Sn1 O1 C4 167.6(4) .
I1 Sn1 O1 C4 -55.6(3) 2_656
C1 Sn1 O1 C3 -12.3(2) .
C1 Sn1 O1 C3 -173.6(2) 2_656
O1 Sn1 O1 C3 -98.1(2) 2_656
I1 Sn1 O1 C3 -50.0(6) .
I1 Sn1 O1 C3 86.8(2) 2_656
C4 O1 C3 C2 -171.4(3) .
Sn1 O1 C3 C2 39.5(3) .
C1 Sn1 C1 C2 27.6(2) 2_656
O1 Sn1 C1 C2 -18.1(2) .
O1 Sn1 C1 C2 71.6(2) 2_656
I1 Sn1 C1 C2 157.8(2) .
I1 Sn1 C1 C2 -102.9(2) 2_656
O1 C3 C2 C10 178.4(3) .
O1 C3 C2 C1 -59.0(4) .
Sn1 C1 C2 C3 48.4(4) .
Sn1 C1 C2 C10 171.2(2) .
C9 O4 C10 C2 -75.5(4) .
C3 C2 C10 O4 -63.3(4) .
C1 C2 C10 O4 173.6(3) .
C3 O1 C4 C5 96.4(4) .
Sn1 O1 C4 C5 -122.8(3) .
C7 O3 C8 C9 169.6(3) .
C10 O4 C9 C8 132.1(4) .
O3 C8 C9 O4 -68.5(4) .
C6 O2 C5 C4 138.0(4) .
O1 C4 C5 O2 -64.8(4) .
C5 O2 C6 C7 -157.7(3) .
C8 O3 C7 C6 -176.2(4) .
O2 C6 C7 O3 69.6(5) .
